data_7100615
loop_
_publ_author_name
'Stenson, Philip A.'
'Marin-Becerra, Armando'
'Wilson, Claire'
'Blake, Alexander J.'
'McMaster, Jonathan'
'Schr\"oder, Martin'

_publ_section_title
;
 Formation of [(L)Ni(\m2-S)x{Fe(CO)3}x] adducts (x = 1 or 2):
 analogues of the active site of [NiFe] hydrogenase
;
_journal_coden_ASTM CHCOFS
_journal_issue 3
_journal_name_full
;
 Chemical Communications (Cambridge, United Kingdom)
;
_journal_page_first 317
_journal_page_last 319
_journal_paper_doi 10.1039/b509798c
_journal_year 2006
_chemical_formula_moiety 'C19 H20 N2 Ni S2'
_chemical_formula_sum 'C19 H20 N2 Ni S2'
_chemical_formula_weight 399.20
_chemical_name_common NiL
_space_group_IT_number 2
_symmetry_cell_setting triclinic
_symmetry_space_group_name_Hall '-P 1'
_symmetry_space_group_name_H-M 'P -1'
_cell_angle_alpha 76.164(3)
_cell_angle_beta 87.506(3)
_cell_angle_gamma 89.673(3)
_cell_formula_units_Z 2
_cell_length_a 8.570(2)
_cell_length_b 9.057(2)
_cell_length_c 11.767(3)
_cell_measurement_temperature 150(2)
_cell_volume 886.0(6)
_diffrn_ambient_temperature 150(2)
_exptl_crystal_density_diffrn 1.496
_cod_depositor_comments
;
The following automatic conversions were performed:
'_symmetry_cell_setting' value 'Triclinic' changed to 'triclinic'
according to '/home/saulius/struct/CIF-dictionaries/cif_core.dic'
dictionary named 'cif_core.dic' version 2.4.1 from 2010-06-29.

Automatic conversion script
Id: cif_fix_enum 1527 2010-12-29 10:47:43Z saulius 
;
_cod_database_code 7100615

loop_
_symmetry_equiv_pos_as_xyz
'x, y, z'
'-x, -y, -z'

loop_
_atom_site_label
_atom_site_type_symbol
_atom_site_fract_x
_atom_site_fract_y
_atom_site_fract_z
_atom_site_U_iso_or_equiv
_atom_site_adp_type
_atom_site_occupancy
_atom_site_symmetry_multiplicity
_atom_site_calc_flag
_atom_site_refinement_flags
_atom_site_disorder_assembly
_atom_site_disorder_group
Ni1 Ni 0.45257(4) 0.78796(4) 0.00787(3) 0.01574(12) Uani 1 1 d . . .
S1 S 0.41527(9) 0.90677(8) -0.17254(6) 0.02111(17) Uani 1 1 d . . .
S2 S 0.20982(8) 0.84474(8) 0.03479(6) 0.02013(17) Uani 1 1 d . . .
N1 N 0.6712(3) 0.7581(3) -0.01999(19) 0.0156(5) Uani 1 1 d . . .
N2 N 0.4637(3) 0.6617(3) 0.1640(2) 0.0169(5) Uani 1 1 d . . .
C1 C 0.5443(3) 0.8332(3) -0.2641(2) 0.0180(6) Uani 1 1 d . . .
C2 C 0.6885(3) 0.7648(3) -0.2306(2) 0.0185(6) Uani 1 1 d . . .
C3 C 0.7838(3) 0.7106(3) -0.3121(3) 0.0233(7) Uani 1 1 d . . .
H3A H 0.8815 0.6660 -0.2888 0.028 Uiso 1 1 calc R . .
C4 C 0.7389(4) 0.7207(3) -0.4246(3) 0.0246(7) Uani 1 1 d . . .
H4A H 0.8030 0.6806 -0.4779 0.030 Uiso 1 1 calc R . .
C5 C 0.5975(4) 0.7909(3) -0.4589(3) 0.0258(7) Uani 1 1 d . . .
H5A H 0.5662 0.8010 -0.5368 0.031 Uiso 1 1 calc R . .
C6 C 0.5022(4) 0.8460(3) -0.3806(2) 0.0232(7) Uani 1 1 d . . .
H6A H 0.4065 0.8935 -0.4059 0.028 Uiso 1 1 calc R . .
C7 C 0.7494(3) 0.7514(3) -0.1151(2) 0.0191(6) Uani 1 1 d . . .
H7A H 0.8587 0.7359 -0.1089 0.023 Uiso 1 1 calc R . .
C8 C 0.7638(3) 0.7470(3) 0.0850(2) 0.0172(6) Uani 1 1 d . . .
H8A H 0.7285 0.8255 0.1261 0.021 Uiso 1 1 calc R . .
H8B H 0.8753 0.7663 0.0607 0.021 Uiso 1 1 calc R . .
C9 C 0.7459(3) 0.5887(3) 0.1691(2) 0.0171(6) Uani 1 1 d . . .
C10 C 0.8518(4) 0.4721(3) 0.1284(3) 0.0256(7) Uani 1 1 d . . .
H10A H 0.8233 0.4645 0.0502 0.038 Uiso 1 1 calc R . .
H10B H 0.8387 0.3726 0.1835 0.038 Uiso 1 1 calc R . .
H10C H 0.9610 0.5049 0.1255 0.038 Uiso 1 1 calc R . .
C11 C 0.7903(4) 0.6018(4) 0.2915(2) 0.0255(7) Uani 1 1 d . . .
H11A H 0.7221 0.6759 0.3172 0.038 Uiso 1 1 calc R . .
H11B H 0.8992 0.6353 0.2884 0.038 Uiso 1 1 calc R . .
H11C H 0.7778 0.5024 0.3469 0.038 Uiso 1 1 calc R . .
C12 C 0.5756(3) 0.5346(3) 0.1717(2) 0.0183(6) Uani 1 1 d . . .
H12A H 0.5618 0.4869 0.1053 0.022 Uiso 1 1 calc R . .
H12B H 0.5528 0.4566 0.2452 0.022 Uiso 1 1 calc R . .
C13 C 0.1761(3) 0.8526(3) 0.1805(2) 0.0176(6) Uani 1 1 d . . .
C14 C 0.2625(3) 0.7699(3) 0.2744(2) 0.0209(6) Uani 1 1 d . . .
C15 C 0.2186(3) 0.7772(4) 0.3901(3) 0.0263(7) Uani 1 1 d . . .
H15A H 0.2757 0.7204 0.4533 0.032 Uiso 1 1 calc R . .
C16 C 0.0949(4) 0.8649(4) 0.4132(3) 0.0283(7) Uani 1 1 d . . .
H16A H 0.0686 0.8711 0.4912 0.034 Uiso 1 1 calc R . .
C17 C 0.0089(3) 0.9443(3) 0.3207(3) 0.0263(7) Uani 1 1 d . . .
H17A H -0.0776 1.0036 0.3361 0.032 Uiso 1 1 calc R . .
C18 C 0.0475(3) 0.9381(3) 0.2071(3) 0.0212(6) Uani 1 1 d . . .
H18A H -0.0137 0.9925 0.1455 0.025 Uiso 1 1 calc R . .
C19 C 0.3866(3) 0.6671(3) 0.2591(3) 0.0212(6) Uani 1 1 d . . .
H19A H 0.4149 0.5946 0.3277 0.025 Uiso 1 1 calc R . .

loop_
_atom_site_aniso_label
_atom_site_aniso_U_11
_atom_site_aniso_U_22
_atom_site_aniso_U_33
_atom_site_aniso_U_23
_atom_site_aniso_U_13
_atom_site_aniso_U_12
Ni1 0.01298(19) 0.0173(2) 0.0170(2) -0.00415(14) -0.00018(14) -0.00049(14)
S1 0.0222(4) 0.0217(4) 0.0185(4) -0.0031(3) -0.0006(3) 0.0052(3)
S2 0.0151(4) 0.0261(4) 0.0197(4) -0.0064(3) -0.0012(3) 0.0021(3)
N1 0.0166(12) 0.0162(12) 0.0148(12) -0.0052(9) 0.0001(9) -0.0007(9)
N2 0.0139(11) 0.0160(12) 0.0196(13) -0.0022(10) 0.0006(9) -0.0035(9)
C1 0.0217(15) 0.0114(13) 0.0201(15) -0.0033(11) 0.0048(12) -0.0024(11)
C2 0.0177(14) 0.0178(14) 0.0186(15) -0.0015(12) 0.0007(11) -0.0049(11)
C3 0.0176(15) 0.0291(17) 0.0234(16) -0.0074(13) 0.0034(12) -0.0031(12)
C4 0.0265(17) 0.0283(17) 0.0200(16) -0.0083(13) 0.0044(13) -0.0022(13)
C5 0.0334(18) 0.0265(17) 0.0172(15) -0.0047(13) -0.0009(13) -0.0048(14)
C6 0.0264(16) 0.0205(15) 0.0208(16) -0.0009(12) -0.0026(12) -0.0013(12)
C7 0.0145(14) 0.0163(14) 0.0263(16) -0.0046(12) 0.0004(12) -0.0024(11)
C8 0.0157(14) 0.0182(14) 0.0183(15) -0.0048(11) -0.0022(11) -0.0025(11)
C9 0.0172(14) 0.0167(14) 0.0170(14) -0.0029(11) -0.0018(11) 0.0002(11)
C10 0.0221(16) 0.0225(16) 0.0328(18) -0.0084(14) 0.0001(13) 0.0061(12)
C11 0.0258(17) 0.0308(17) 0.0193(16) -0.0041(13) -0.0035(13) -0.0040(13)
C12 0.0180(14) 0.0156(14) 0.0206(15) -0.0029(12) -0.0021(12) 0.0001(11)
C13 0.0135(13) 0.0191(14) 0.0213(15) -0.0068(12) 0.0014(11) -0.0071(11)
C14 0.0175(15) 0.0257(16) 0.0202(15) -0.0073(13) 0.0022(12) -0.0036(12)
C15 0.0219(16) 0.0352(18) 0.0213(16) -0.0057(14) -0.0008(13) -0.0027(14)
C16 0.0236(16) 0.0406(19) 0.0247(17) -0.0173(15) 0.0070(13) -0.0060(14)
C17 0.0193(15) 0.0284(17) 0.0348(18) -0.0151(14) 0.0032(13) -0.0004(13)
C18 0.0156(14) 0.0205(15) 0.0289(17) -0.0090(13) -0.0010(12) -0.0021(12)
C19 0.0187(15) 0.0229(15) 0.0199(15) -0.0010(12) 0.0003(12) -0.0048(12)

loop_
_geom_bond_atom_site_label_1
_geom_bond_atom_site_label_2
_geom_bond_distance
_geom_bond_site_symmetry_2
_geom_bond_publ_flag
Ni1 N1 1.917(2) . y
Ni1 N2 1.924(2) . y
Ni1 S1 2.1747(9) . y
Ni1 S2 2.1681(9) . y
S1 C1 1.748(3) . y
S2 C13 1.744(3) . ?
N1 C7 1.293(3) . y
N1 C8 1.481(3) . ?
N2 C19 1.286(4) . y
N2 C12 1.483(3) . ?
C1 C2 1.408(4) . ?
C1 C6 1.411(4) . ?
C2 C3 1.406(4) . ?
C2 C7 1.455(4) . ?
C3 C4 1.377(4) . ?
C4 C5 1.396(4) . ?
C5 C6 1.383(4) . ?
C8 C9 1.539(4) . ?
C9 C10 1.537(4) . ?
C9 C11 1.537(4) . ?
C9 C12 1.539(4) . ?
C13 C18 1.410(4) . ?
C13 C14 1.414(4) . ?
C14 C15 1.413(4) . ?
C14 C19 1.443(4) . ?
C15 C16 1.378(4) . ?
C16 C17 1.390(4) . ?
C17 C18 1.377(4) . ?
